data_7110643
loop_
_publ_author_name
'Maiti, Rabindranath'
'Shang, Maoyu'
'Graham Lappin, A.'

_publ_section_title
;
 A ruthenium(IV) complex with six sulfur donor atoms
;
_journal_issue 23
_journal_name_full 'Chemical Communications'
_journal_page_first 2349
_journal_paper_doi 10.1039/a905243g
_journal_year 1999
_chemical_formula_sum 'C60 H40 As2 N6 Ru S6'
_chemical_formula_weight 1288.25
_chemical_name_systematic
;

 (Ph4As)2[Ru(S2C2(CN)2]3

;
_space_group_IT_number 60
_symmetry_cell_setting orthorhombic
_symmetry_space_group_name_Hall '-P 2n 2ab'
_symmetry_space_group_name_H-M 'P b c n'
_atom_sites_solution_hydrogens geom
_atom_sites_solution_primary direct
_atom_sites_solution_secondary difmap
_audit_creation_method SHELXL
_cell_angle_alpha 90.00
_cell_angle_beta 90.00
_cell_angle_gamma 90.00
_cell_formula_units_Z 4
_cell_length_a 20.399(2)
_cell_length_b 15.674(2)
_cell_length_c 18.020(2)
_cell_measurement_reflns_used 25
_cell_measurement_temperature 293(2)
_cell_measurement_theta_max 16
_cell_measurement_theta_min 15
_cell_volume 5761.6(11)
_computing_cell_refinement 'CAD4-ARGUS (Enraf-Nonius, 1994)'
_computing_data_collection 'CAD4-ARGUS (Enraf-Nonius, 1994)'
_computing_data_reduction
;

CHI90s (Boyle, 1996), XCAD4 (Harms, 1996), SHELXTL-v5 (Siemens, 1994)

;
_computing_molecular_graphics 'ORTEP3 for Windows (Farrugia, 1997)'
_computing_publication_material 'SHELXTL-v5 (Siemens, 1994)'
_computing_structure_refinement 'SHELXL-93 (Sheldrick, 1993)'
_computing_structure_solution 'SHELXS-86 (Sheldrick, 1990)'
_diffrn_ambient_temperature 293(2)
_diffrn_measurement_device 'Enraf-Nonius CAD4'
_diffrn_measurement_method \w/2\q
_diffrn_radiation_monochromator graphite
_diffrn_radiation_source 'fine-focus sealed tube'
_diffrn_radiation_type MoK\a
_diffrn_radiation_wavelength 0.71073
_diffrn_reflns_av_R_equivalents 0.0000
_diffrn_reflns_av_sigmaI/netI 0.0508
_diffrn_reflns_limit_h_max 24
_diffrn_reflns_limit_h_min 0
_diffrn_reflns_limit_k_max 18
_diffrn_reflns_limit_k_min 0
_diffrn_reflns_limit_l_max 21
_diffrn_reflns_limit_l_min 0
_diffrn_reflns_number 5068
_diffrn_reflns_theta_max 24.98
_diffrn_reflns_theta_min 2.26
_diffrn_standards_decay_% 0
_diffrn_standards_interval_count 200
_diffrn_standards_interval_time 120
_diffrn_standards_number 3
_exptl_absorpt_coefficient_mu 1.673
_exptl_absorpt_correction_T_max 1.0000
_exptl_absorpt_correction_T_min 0.8070
_exptl_absorpt_correction_type empirical
_exptl_crystal_colour black
_exptl_crystal_density_diffrn 1.485
_exptl_crystal_density_meas ?
_exptl_crystal_description block-shaped
_exptl_crystal_F_000 2592
_exptl_crystal_size_max 0.52
_exptl_crystal_size_mid 0.35
_exptl_crystal_size_min 0.15
_refine_diff_density_max 0.283
_refine_diff_density_min -0.411
_refine_diff_density_rms 0.057
_refine_ls_extinction_method none
_refine_ls_goodness_of_fit_all 0.984
_refine_ls_goodness_of_fit_obs 1.167
_refine_ls_hydrogen_treatment 'Idealized with riding model'
_refine_ls_matrix_type full
_refine_ls_number_parameters 339
_refine_ls_number_reflns 5068
_refine_ls_number_restraints 0
_refine_ls_restrained_S_all 0.984
_refine_ls_restrained_S_obs 1.167
_refine_ls_R_factor_all 0.0898
_refine_ls_R_factor_obs 0.0471
_refine_ls_shift/esd_max 0.000
_refine_ls_shift/esd_mean 0.000
_refine_ls_structure_factor_coef Fsqd
_refine_ls_weighting_details 'w=1/[\s^2^(Fo^2^)+(0.0536P)^2^+0.0000P] where P=(Fo^2^+2Fc^2^)/3'
_refine_ls_weighting_scheme calc
_refine_ls_wR_factor_all 0.1124
_refine_ls_wR_factor_obs 0.0999
_reflns_number_observed 2984
_reflns_number_total 5068
_reflns_observed_criterion >2sigma(I)
_cod_data_source_file 905243gsup1.cif
_cod_data_source_block la9805
_cod_depositor_comments
;
The following automatic conversions were performed:

'_symmetry_cell_setting' value 'Orthorhombic' changed to
'orthorhombic' according to
/home/saulius/struct/CIF-dictionaries/cif_core.dic dictionary named
'cif_core.dic' version 2.4.2 from 2011-04-26.

Automatic conversion script
Id: cif_fix_values 1891 2012-01-12 08:04:46Z andrius 

The following automatic conversions were performed:

'_exptl_crystal_density_meas' value 'not measured' was changed to '?'
- the value is perceived as not measured.

Automatic conversion script
Id: cif_fix_values 3008 2015-01-20 13:52:24Z robertas 

The following automatic conversions were performed:

'_refine_ls_weighting_scheme' value 'calc
w=1/[\s^2^(Fo^2^)+(0.0536P)^2^+0.0000P] where P=(Fo^2^+2Fc^2^)/3' was
changed to 'calc'. New tag '_refine_ls_weighting_details' was
created. The value of the new tag was set to
'w=1/[\s^2^(Fo^2^)+(0.0536P)^2^+0.0000P] where P=(Fo^2^+2Fc^2^)/3'.

Automatic conversion script
Id: cif_fix_values 3143 2015-03-26 13:38:13Z robertas 
;
_cod_original_cell_volume 5761.8(10)
_cod_original_sg_symbol_H-M Pbcn
_cod_database_code 7110643

loop_
_symmetry_equiv_pos_as_xyz
'x, y, z'
'-x+1/2, y+1/2, z'
'x, -y, z+1/2'
'-x+1/2, -y+1/2, z+1/2'
'-x, -y, -z'
'x-1/2, -y-1/2, -z'
'-x, y, -z-1/2'
'x-1/2, y-1/2, -z-1/2'

loop_
_atom_site_aniso_label
_atom_site_aniso_U_11
_atom_site_aniso_U_22
_atom_site_aniso_U_33
_atom_site_aniso_U_23
_atom_site_aniso_U_13
_atom_site_aniso_U_12
Ru 0.0653(3) 0.0550(3) 0.0765(4) 0.000 -0.0128(3) 0.000
S1 0.0759(8) 0.0720(9) 0.0755(9) -0.0113(7) -0.0154(7) 0.0129(7)
C1 0.062(3) 0.049(3) 0.084(4) 0.006(3) -0.008(3) -0.004(2)
C2 0.087(4) 0.065(3) 0.083(4) 0.012(3) -0.006(3) 0.003(3)
N1 0.116(4) 0.087(3) 0.099(4) 0.023(3) -0.021(3) 0.009(3)
S2 0.0776(8) 0.0602(7) 0.0756(9) -0.0084(7) -0.0042(7) -0.0029(6)
C3 0.064(3) 0.040(2) 0.087(4) 0.007(2) -0.003(3) -0.002(2)
C4 0.097(4) 0.049(3) 0.102(4) 0.006(3) 0.003(3) 0.008(3)
N2 0.151(5) 0.092(4) 0.136(5) 0.006(3) 0.008(4) 0.053(4)
S3 0.0810(9) 0.0715(9) 0.1012(11) -0.0085(8) -0.0175(8) 0.0171(7)
C5 0.091(4) 0.056(3) 0.112(6) -0.009(3) -0.047(3) 0.008(3)
C6 0.134(6) 0.076(4) 0.181(8) -0.019(5) -0.069(5) 0.027(4)
N3 0.202(7) 0.094(5) 0.280(10) -0.052(5) -0.073(7) 0.063(5)
As 0.0673(3) 0.0529(3) 0.0638(3) 0.0008(2) 0.0082(2) 0.0039(3)
C11 0.062(3) 0.051(3) 0.074(3) 0.001(2) 0.008(3) 0.001(2)
C12 0.078(4) 0.094(4) 0.156(6) 0.039(4) 0.036(4) 0.018(3)
C13 0.096(4) 0.103(5) 0.167(7) 0.051(5) 0.024(5) 0.034(4)
C14 0.081(4) 0.090(4) 0.117(5) 0.008(4) -0.006(4) 0.024(4)
C15 0.070(4) 0.131(6) 0.157(6) 0.027(5) 0.028(4) 0.017(4)
C16 0.081(4) 0.093(4) 0.129(5) 0.038(4) 0.013(4) -0.005(4)
C21 0.074(3) 0.048(3) 0.060(3) -0.002(2) 0.006(3) 0.009(2)
C22 0.088(4) 0.089(4) 0.078(4) -0.005(3) -0.004(3) 0.000(3)
C23 0.133(6) 0.099(5) 0.059(4) -0.002(3) 0.004(4) 0.020(4)
C24 0.128(5) 0.071(4) 0.078(4) 0.012(3) 0.041(4) 0.021(4)
C25 0.086(4) 0.066(3) 0.104(5) 0.012(3) 0.034(4) 0.017(3)
C26 0.073(3) 0.062(3) 0.066(3) -0.003(2) 0.007(3) 0.005(3)
C31 0.075(3) 0.053(3) 0.063(3) 0.002(2) 0.004(3) -0.001(2)
C32 0.094(4) 0.061(3) 0.083(4) 0.001(3) 0.004(3) 0.008(3)
C33 0.141(6) 0.068(4) 0.083(4) -0.002(3) -0.015(4) 0.018(4)
C34 0.144(6) 0.058(4) 0.113(6) 0.007(4) -0.026(5) -0.010(4)
C35 0.152(6) 0.077(4) 0.113(5) 0.025(4) 0.018(5) -0.023(4)
C36 0.126(5) 0.070(4) 0.101(4) 0.005(3) 0.029(4) -0.002(3)
C41 0.076(3) 0.054(3) 0.061(3) -0.001(2) 0.006(2) 0.009(2)
C42 0.104(4) 0.065(3) 0.066(3) -0.002(3) -0.009(3) 0.010(3)
C43 0.134(5) 0.063(3) 0.080(4) -0.010(3) -0.012(4) 0.005(4)
C44 0.145(6) 0.084(4) 0.094(5) -0.017(4) -0.042(4) 0.008(4)
C45 0.206(8) 0.079(4) 0.110(5) 0.008(4) -0.065(6) 0.013(5)
C46 0.163(6) 0.055(3) 0.092(4) 0.001(3) -0.039(4) 0.001(4)

loop_
_atom_site_label
_atom_site_type_symbol
_atom_site_fract_x
_atom_site_fract_y
_atom_site_fract_z
_atom_site_U_iso_or_equiv
_atom_site_thermal_displace_type
_atom_site_occupancy
_atom_site_calc_flag
_atom_site_refinement_flags
Ru Ru 0.5000 0.17104(3) 0.2500 0.0656(2) Uani 1 d S
S1 S 0.44461(6) 0.18408(8) 0.13673(7) 0.0745(4) Uani 1 d .
C1 C 0.3911(2) 0.2672(3) 0.1513(3) 0.0647(13) Uani 1 d .
C2 C 0.3539(3) 0.2951(3) 0.0887(3) 0.078(2) Uani 1 d .
N1 N 0.3240(3) 0.3162(3) 0.0392(3) 0.101(2) Uani 1 d .
S2 S 0.42533(6) 0.27188(8) 0.29676(7) 0.0712(4) Uani 1 d .
C3 C 0.3820(2) 0.3036(3) 0.2196(3) 0.0635(12) Uani 1 d .
C4 C 0.3346(3) 0.3695(3) 0.2287(3) 0.083(2) Uani 1 d .
N2 N 0.2964(3) 0.4214(3) 0.2342(3) 0.126(2) Uani 1 d .
S3 S 0.55749(7) 0.06229(9) 0.18995(8) 0.0846(4) Uani 1 d .
C5 C 0.5234(2) -0.0308(3) 0.2236(3) 0.086(2) Uani 1 d .
C6 C 0.5471(3) -0.1092(4) 0.1917(4) 0.130(3) Uani 1 d .
N3 N 0.5657(4) -0.1704(4) 0.1653(5) 0.192(4) Uani 1 d .
As As 0.36617(2) 0.67153(3) 0.09854(3) 0.0613(2) Uani 1 d .
C11 C 0.4452(2) 0.6066(3) 0.1055(3) 0.0624(12) Uani 1 d .
C12 C 0.4442(3) 0.5338(4) 0.1450(4) 0.109(2) Uani 1 d .
H12 H 0.4066(3) 0.5189(4) 0.1712(4) 0.131 Uiso 1 calc R
C13 C 0.4986(3) 0.4807(4) 0.1471(4) 0.122(2) Uani 1 d .
H13 H 0.4972(3) 0.4304(4) 0.1744(4) 0.146 Uiso 1 calc R
C14 C 0.5531(3) 0.5017(4) 0.1098(4) 0.096(2) Uani 1 d .
H14 H 0.5893(3) 0.4656(4) 0.1104(4) 0.115 Uiso 1 calc R
C15 C 0.5552(3) 0.5744(5) 0.0719(4) 0.119(2) Uani 1 d .
H15 H 0.5932(3) 0.5897(5) 0.0468(4) 0.143 Uiso 1 calc R
C16 C 0.5003(3) 0.6280(4) 0.0697(3) 0.101(2) Uani 1 d .
H16 H 0.5021(3) 0.6789(4) 0.0432(3) 0.121 Uiso 1 calc R
C21 C 0.3182(2) 0.6584(3) 0.1879(2) 0.0606(12) Uani 1 d .
C22 C 0.3476(3) 0.6719(3) 0.2549(3) 0.085(2) Uani 1 d .
H22 H 0.3921(3) 0.6843(3) 0.2571(3) 0.102 Uiso 1 calc R
C23 C 0.3111(4) 0.6671(4) 0.3201(3) 0.097(2) Uani 1 d .
H23 H 0.3308(4) 0.6765(4) 0.3659(3) 0.116 Uiso 1 calc R
C24 C 0.2461(4) 0.6485(3) 0.3156(4) 0.092(2) Uani 1 d .
H24 H 0.2214(4) 0.6457(3) 0.3589(4) 0.111 Uiso 1 calc R
C25 C 0.2164(3) 0.6338(3) 0.2487(4) 0.085(2) Uani 1 d .
H25 H 0.1721(3) 0.6202(3) 0.2467(4) 0.102 Uiso 1 calc R
C26 C 0.2524(2) 0.6393(3) 0.1849(3) 0.0667(13) Uani 1 d .
H26 H 0.2323(2) 0.6301(3) 0.1392(3) 0.080 Uiso 1 calc R
C31 C 0.3812(2) 0.7905(3) 0.0828(3) 0.0635(12) Uani 1 d .
C32 C 0.3551(3) 0.8470(3) 0.1306(3) 0.0792(15) Uani 1 d .
H32 H 0.3300(3) 0.8277(3) 0.1702(3) 0.095 Uiso 1 calc R
C33 C 0.3653(3) 0.9342(4) 0.1212(3) 0.097(2) Uani 1 d .
H33 H 0.3484(3) 0.9728(4) 0.1553(3) 0.117 Uiso 1 calc R
C34 C 0.3997(3) 0.9620(4) 0.0626(4) 0.105(2) Uani 1 d .
H34 H 0.4059(3) 1.0203(4) 0.0559(4) 0.126 Uiso 1 calc R
C35 C 0.4251(3) 0.9073(4) 0.0139(4) 0.114(2) Uani 1 d .
H35 H 0.4496(3) 0.9275(4) -0.0260(4) 0.137 Uiso 1 calc R
C36 C 0.4149(3) 0.8188(3) 0.0227(3) 0.099(2) Uani 1 d .
H36 H 0.4311(3) 0.7804(3) -0.0122(3) 0.119 Uiso 1 calc R
C41 C 0.3145(2) 0.6244(3) 0.0213(3) 0.0638(12) Uani 1 d .
C42 C 0.3016(3) 0.5393(3) 0.0220(3) 0.0785(14) Uani 1 d .
H42 H 0.3203(3) 0.5048(3) 0.0582(3) 0.094 Uiso 1 calc R
C43 C 0.2614(3) 0.5042(3) -0.0301(3) 0.092(2) Uani 1 d .
H43 H 0.2524(3) 0.4461(3) -0.0287(3) 0.111 Uiso 1 calc R
C44 C 0.2343(3) 0.5533(4) -0.0841(3) 0.108(2) Uani 1 d .
H44 H 0.2075(3) 0.5292(4) -0.1203(3) 0.129 Uiso 1 calc R
C45 C 0.2473(4) 0.6386(4) -0.0843(4) 0.132(3) Uani 1 d .
H45 H 0.2283(4) 0.6729(4) -0.1205(4) 0.158 Uiso 1 calc R
C46 C 0.2874(3) 0.6746(3) -0.0326(3) 0.103(2) Uani 1 d .
H46 H 0.2962(3) 0.7327(3) -0.0340(3) 0.124 Uiso 1 calc R

loop_
_atom_type_symbol
_atom_type_description
_atom_type_scat_dispersion_real
_atom_type_scat_dispersion_imag
_atom_type_scat_source
C C 0.0033 0.0016 'International Tables Vol C Tables 4.2.6.8 and 6.1.1.4'
H H 0.0000 0.0000 'International Tables Vol C Tables 4.2.6.8 and 6.1.1.4'
N N 0.0061 0.0033 'International Tables Vol C Tables 4.2.6.8 and 6.1.1.4'
S S 0.1246 0.1234 'International Tables Vol C Tables 4.2.6.8 and 6.1.1.4'
As As 0.0499 2.0058 'International Tables Vol C Tables 4.2.6.8 and 6.1.1.4'
Ru Ru -1.2594 0.8363 'International Tables Vol C Tables 4.2.6.8 and 6.1.1.4'

loop_
_geom_angle_atom_site_label_1
_geom_angle_atom_site_label_2
_geom_angle_atom_site_label_3
_geom_angle
_geom_angle_site_symmetry_1
_geom_angle_site_symmetry_3
S3 Ru S3 86.22(8) 7_656 .
S3 Ru S1 103.02(5) 7_656 .
S3 Ru S1 84.38(5) . .
S3 Ru S1 84.38(5) 7_656 7_656
S3 Ru S1 103.02(5) . 7_656
S1 Ru S1 169.99(7) . 7_656
S3 Ru S2 169.18(4) 7_656 7_656
S3 Ru S2 89.96(5) . 7_656
S1 Ru S2 86.65(5) . 7_656
S1 Ru S2 86.63(5) 7_656 7_656
S3 Ru S2 89.96(5) 7_656 .
S3 Ru S2 169.18(4) . .
S1 Ru S2 86.63(5) . .
S1 Ru S2 86.65(5) 7_656 .
S2 Ru S2 95.53(6) 7_656 .
C1 S1 Ru 103.9(2) . .
C3 C1 C2 120.7(4) . .
C3 C1 S1 122.6(4) . .
C2 C1 S1 116.7(4) . .
N1 C2 C1 179.0(6) . .
C3 S2 Ru 103.7(2) . .
C1 C3 C4 119.9(5) . .
C1 C3 S2 122.4(4) . .
C4 C3 S2 117.7(4) . .
N2 C4 C3 178.3(7) . .
C5 S3 Ru 104.6(2) . .
C5 C5 C6 121.3(4) 7_656 .
C5 C5 S3 122.2(2) 7_656 .
C6 C5 S3 116.5(5) . .
N3 C6 C5 178.8(9) . .
C21 As C41 107.1(2) . .
C21 As C11 108.8(2) . .
C41 As C11 108.0(2) . .
C21 As C31 108.3(2) . .
C41 As C31 111.1(2) . .
C11 As C31 113.2(2) . .
C16 C11 C12 118.7(5) . .
C16 C11 As 122.9(4) . .
C12 C11 As 118.3(4) . .
C11 C12 C13 120.7(5) . .
C11 C12 H12 119.6(3) . .
C13 C12 H12 119.6(4) . .
C14 C13 C12 120.2(6) . .
C14 C13 H13 119.9(4) . .
C12 C13 H13 119.9(4) . .
C15 C14 C13 119.6(6) . .
C15 C14 H14 120.2(4) . .
C13 C14 H14 120.2(4) . .
C14 C15 C16 120.2(6) . .
C14 C15 H15 119.9(4) . .
C16 C15 H15 119.9(4) . .
C11 C16 C15 120.5(5) . .
C11 C16 H16 119.8(3) . .
C15 C16 H16 119.8(4) . .
C22 C21 C26 119.7(5) . .
C22 C21 As 120.6(4) . .
C26 C21 As 119.6(4) . .
C21 C22 C23 120.3(5) . .
C21 C22 H22 119.9(3) . .
C23 C22 H22 119.9(4) . .
C24 C23 C22 118.9(6) . .
C24 C23 H23 120.6(4) . .
C22 C23 H23 120.6(4) . .
C23 C24 C25 121.3(5) . .
C23 C24 H24 119.4(4) . .
C25 C24 H24 119.4(4) . .
C26 C25 C24 119.5(5) . .
C26 C25 H25 120.2(4) . .
C24 C25 H25 120.2(4) . .
C25 C26 C21 120.2(5) . .
C25 C26 H26 119.9(4) . .
C21 C26 H26 119.9(3) . .
C32 C31 C36 119.7(5) . .
C32 C31 As 119.0(4) . .
C36 C31 As 121.2(4) . .
C31 C32 C33 120.6(5) . .
C31 C32 H32 119.7(3) . .
C33 C32 H32 119.7(4) . .
C34 C33 C32 119.5(6) . .
C34 C33 H33 120.2(4) . .
C32 C33 H33 120.2(4) . .
C35 C34 C33 120.9(6) . .
C35 C34 H34 119.6(4) . .
C33 C34 H34 119.6(4) . .
C34 C35 C36 120.1(6) . .
C34 C35 H35 120.0(4) . .
C36 C35 H35 120.0(4) . .
C31 C36 C35 119.0(5) . .
C31 C36 H36 120.5(3) . .
C35 C36 H36 120.5(4) . .
C42 C41 C46 119.6(5) . .
C42 C41 As 118.9(4) . .
C46 C41 As 121.5(4) . .
C41 C42 C43 120.3(5) . .
C41 C42 H42 119.8(3) . .
C43 C42 H42 119.8(3) . .
C44 C43 C42 120.7(5) . .
C44 C43 H43 119.7(3) . .
C42 C43 H43 119.7(3) . .
C43 C44 C45 118.6(6) . .
C43 C44 H44 120.7(3) . .
C45 C44 H44 120.7(4) . .
C44 C45 C46 121.4(6) . .
C44 C45 H45 119.3(4) . .
C46 C45 H45 119.3(4) . .
C45 C46 C41 119.4(5) . .
C45 C46 H46 120.3(4) . .
C41 C46 H46 120.3(3) . .

loop_
_geom_bond_atom_site_label_1
_geom_bond_atom_site_label_2
_geom_bond_distance
_geom_bond_site_symmetry_2
Ru S3 2.3349(14) 7_656
Ru S3 2.3349(14) .
Ru S1 2.3419(13) .
Ru S1 2.3419(13) 7_656
Ru S2 2.3512(13) 7_656
Ru S2 2.3512(13) .
S1 C1 1.720(5) .
C1 C3 1.369(6) .
C1 C2 1.427(7) .
C2 N1 1.130(6) .
S2 C3 1.722(5) .
C3 C4 1.424(7) .
C4 N2 1.131(6) .
S3 C5 1.725(5) .
C5 C5 1.349(11) 7_656
C5 C6 1.441(8) .
C6 N3 1.135(7) .
As C21 1.895(4) .
As C41 1.897(5) .
As C11 1.911(4) .
As C31 1.911(5) .
C11 C16 1.338(6) .
C11 C12 1.346(7) .
C12 C13 1.387(7) .
C12 H12 0.93 .
C13 C14 1.341(7) .
C13 H13 0.93 .
C14 C15 1.330(7) .
C14 H14 0.93 .
C15 C16 1.401(7) .
C15 H15 0.93 .
C16 H16 0.93 .
C21 C22 1.365(6) .
C21 C26 1.377(6) .
C22 C23 1.392(7) .
C22 H22 0.93 .
C23 C24 1.359(8) .
C23 H23 0.93 .
C24 C25 1.369(8) .
C24 H24 0.93 .
C25 C26 1.368(6) .
C25 H25 0.93 .
C26 H26 0.93 .
C31 C32 1.345(6) .
C31 C36 1.357(6) .
C32 C33 1.392(7) .
C32 H32 0.93 .
C33 C34 1.341(8) .
C33 H33 0.93 .
C34 C35 1.331(8) .
C34 H34 0.93 .
C35 C36 1.413(7) .
C35 H35 0.93 .
C36 H36 0.93 .
C41 C42 1.360(6) .
C41 C46 1.366(6) .
C42 C43 1.362(6) .
C42 H42 0.93 .
C43 C44 1.358(7) .
C43 H43 0.93 .
C44 C45 1.362(8) .
C44 H44 0.93 .
C45 C46 1.363(8) .
C45 H45 0.93 .
C46 H46 0.93 .
